data_1559331
loop_
_publ_author_name
'Amemiya, Erika'
'Loo, Aaron'
'Shlian, Daniel G.'
'Parkin, Gerard'

_publ_section_title
;
 Rhenium versus cadmium: an alternative structure for a thermally stable
 cadmium carbonyl compound
;
_journal_name_full 'Chemical Science'
_journal_paper_doi 10.1039/D0SC04596A
_journal_year 2020
_chemical_formula_sum 'C38 H16 Cd4 Cl8 O12'
_chemical_formula_weight 1397.71
_space_group_crystal_system monoclinic
_space_group_IT_number 14
_space_group_name_Hall '-P 2ybc'
_space_group_name_H-M_alt 'P 1 21/c 1'
_atom_sites_solution_hydrogens geom
_audit_creation_method SHELXL-2014/7
_audit_update_record
;
2020-08-19 deposited with the CCDC.	2020-09-08 downloaded from the CCDC.
;
_cell_angle_alpha 90
_cell_angle_beta 99.7881(7)
_cell_angle_gamma 90
_cell_formula_units_Z 4
_cell_length_a 21.1224(9)
_cell_length_b 15.1913(7)
_cell_length_c 13.8819(6)
_cell_measurement_reflns_used 9996
_cell_measurement_temperature 180(2)
_cell_measurement_theta_max 28.74
_cell_measurement_theta_min 2.34
_cell_volume 4389.5(3)
_computing_cell_refinement 'Bruker SAINT'
_computing_data_collection 'Bruker APEX2'
_computing_data_reduction 'Bruker SAINT'
_computing_molecular_graphics 'Bruker SHELXTL'
_computing_publication_material 'Bruker SHELXTL'
_computing_structure_refinement 'SHELXL-2014/7 (Sheldrick, 2014)'
_computing_structure_solution 'SHELXS-97 (Sheldrick 2008)'
_diffrn_ambient_temperature 180(2)
_diffrn_measured_fraction_theta_full 1.000
_diffrn_measured_fraction_theta_max 1.000
_diffrn_measurement_device_type 'Bruker APEX-II CCD'
_diffrn_measurement_method '\f and \w scans'
_diffrn_radiation_type MoK\a
_diffrn_radiation_wavelength 0.71073
_diffrn_reflns_av_R_equivalents 0.0854
_diffrn_reflns_av_unetI/netI 0.0544
_diffrn_reflns_Laue_measured_fraction_full 1.000
_diffrn_reflns_Laue_measured_fraction_max 1.000
_diffrn_reflns_limit_h_max 25
_diffrn_reflns_limit_h_min -25
_diffrn_reflns_limit_k_max 18
_diffrn_reflns_limit_k_min -18
_diffrn_reflns_limit_l_max 16
_diffrn_reflns_limit_l_min -16
_diffrn_reflns_number 47546
_diffrn_reflns_point_group_measured_fraction_full 1.000
_diffrn_reflns_point_group_measured_fraction_max 1.000
_diffrn_reflns_theta_full 25.000
_diffrn_reflns_theta_max 25.025
_diffrn_reflns_theta_min 1.660
_exptl_absorpt_coefficient_mu 2.459
_exptl_absorpt_correction_T_max 0.7461
_exptl_absorpt_correction_T_min 0.5870
_exptl_absorpt_correction_type empirical
_exptl_absorpt_process_details sadabs
_exptl_crystal_colour yellow
_exptl_crystal_density_diffrn 2.115
_exptl_crystal_description prism
_exptl_crystal_F_000 2672
_exptl_crystal_size_max 0.080
_exptl_crystal_size_mid 0.070
_exptl_crystal_size_min 0.050
_refine_diff_density_max 2.296
_refine_diff_density_min -2.400
_refine_diff_density_rms 0.311
_refine_ls_extinction_coef 0.0017(2)
_refine_ls_extinction_expression Fc^*^=kFc[1+0.001xFc^2^\l^3^/sin(2\q)]^-1/4^
_refine_ls_extinction_method 'SHELXL-2014/7 (Sheldrick 2014'
_refine_ls_goodness_of_fit_ref 1.028
_refine_ls_hydrogen_treatment constr
_refine_ls_matrix_type full
_refine_ls_number_parameters 559
_refine_ls_number_reflns 7752
_refine_ls_number_restraints 7
_refine_ls_restrained_S_all 1.027
_refine_ls_R_factor_all 0.0902
_refine_ls_R_factor_gt 0.0678
_refine_ls_shift/su_max 0.000
_refine_ls_shift/su_mean 0.000
_refine_ls_structure_factor_coef Fsqd
_refine_ls_weighting_details 'w=1/[\s^2^(Fo^2^)+(0.1251P)^2^+97.5693P] where P=(Fo^2^+2Fc^2^)/3'
_refine_ls_weighting_scheme calc
_refine_ls_wR_factor_gt 0.1947
_refine_ls_wR_factor_ref 0.2167
_reflns_Friedel_coverage 0.000
_reflns_number_gt 5879
_reflns_number_total 7752
_reflns_threshold_expression 'I > 2\s(I)'
_cod_data_source_file d0sc04596a2.cif
_cod_data_source_block Cd4s10_F
_cod_original_sg_symbol_H-M 'P 21/c'
_cod_database_code 1559331
_shelx_shelxl_version_number 2014/7
_shelx_space_group_comment
; 
The symmetry employed for this shelxl refinement is uniquely defined 
by the following loop, which should always be used as a source of 
symmetry information in preference to the above space-group names. 
They are only intended as comments. 
;
_shelx_estimated_absorpt_t_min 0.828
_shelx_estimated_absorpt_t_max 0.887

loop_
_space_group_symop_operation_xyz
'x, y, z'
'-x, y+1/2, -z+1/2'
'-x, -y, -z'
'x, -y-1/2, z-1/2'

loop_
_atom_site_label
_atom_site_type_symbol
_atom_site_fract_x
_atom_site_fract_y
_atom_site_fract_z
_atom_site_U_iso_or_equiv
_atom_site_adp_type
_atom_site_occupancy
_atom_site_site_symmetry_order
_atom_site_calc_flag
_atom_site_refinement_flags_posn
_atom_site_refinement_flags_adp
_atom_site_refinement_flags_occupancy
_atom_site_disorder_assembly
_atom_site_disorder_group
Cd1 Cd 0.64519(4) 0.23627(5) 0.54613(6) 0.0128(2) Uani 1 1 d . . . . .
Cd2 Cd 0.60595(4) 0.56701(5) 0.74778(5) 0.0122(2) Uani 1 1 d . . . . .
Cd3 Cd 0.82729(4) 0.72600(5) 0.60819(6) 0.0154(2) Uani 1 1 d . . . . .
Cd4 Cd 0.89695(4) 0.37000(5) 0.49650(6) 0.0182(3) Uani 1 1 d . . . . .
Cl1 Cl 0.5867(2) 0.3761(3) 0.5794(4) 0.0638(12) Uani 1 1 d . . . . .
Cl2 Cl 0.7142(3) 0.6430(3) 0.7611(4) 0.0640(12) Uani 1 1 d . . . . .
Cl3 Cl 0.8570(3) 0.6059(3) 0.4964(4) 0.0662(13) Uani 1 1 d . . . . .
Cl4 Cl 0.8172(2) 0.2766(3) 0.5672(4) 0.0682(13) Uani 1 1 d . . . . .
O1 O 0.7346(8) 0.0716(10) 0.5555(14) 0.090(5) Uani 1 1 d . . . . .
O2 O 0.5755(8) 0.1759(11) 0.3463(11) 0.085(5) Uani 1 1 d . . . . .
O3 O 0.5650(9) 0.1120(10) 0.6511(13) 0.091(5) Uani 1 1 d . . . . .
O4 O 0.4723(8) 0.4936(10) 0.6802(12) 0.082(4) Uani 1 1 d . . . . .
O5 O 0.5891(9) 0.5082(10) 0.9551(10) 0.087(5) Uani 1 1 d . . . . .
O6 O 0.5397(8) 0.7431(9) 0.7836(12) 0.078(4) Uani 1 1 d . . . . .
O7 O 0.7995(9) 0.8452(11) 0.7766(12) 0.091(5) Uani 1 1 d . . . . .
O8 O 0.7921(10) 0.8850(11) 0.4745(13) 0.100(6) Uani 1 1 d . . . . .
O9 O 0.9637(9) 0.8016(14) 0.6455(15) 0.111(6) Uani 1 1 d . . . . .
O10 O 0.9695(8) 0.4900(11) 0.3754(13) 0.086(5) Uani 1 1 d . . . . .
O11 O 1.0253(8) 0.2994(13) 0.6087(17) 0.112(7) Uani 1 1 d . . . . .
O12 O 0.8977(10) 0.2317(13) 0.3349(16) 0.118(7) Uani 1 1 d . . . . .
C1 C 0.7018(10) 0.1390(13) 0.5503(16) 0.065(5) Uani 1 1 d . . . . .
C2 C 0.6030(12) 0.1986(13) 0.4251(15) 0.069(6) Uani 1 1 d . . . . .
C3 C 0.5941(11) 0.1630(14) 0.6106(16) 0.067(5) Uani 1 1 d . . . . .
C4 C 0.5235(10) 0.5173(14) 0.7040(16) 0.063(5) Uani 1 1 d . . . . .
C5 C 0.5944(10) 0.5314(14) 0.8764(16) 0.068(5) Uani 1 1 d . . . . .
C6 C 0.5645(10) 0.6766(15) 0.7660(15) 0.067(5) Uani 1 1 d . . . . .
C7 C 0.8069(10) 0.7958(15) 0.7125(16) 0.068(5) Uani 1 1 d . . . . .
C8 C 0.8034(11) 0.8228(14) 0.5249(16) 0.069(6) Uani 1 1 d . . . . .
C9 C 0.9137(10) 0.7708(18) 0.6315(19) 0.083(7) Uani 1 1 d . . . . .
C10 C 0.9416(11) 0.4470(15) 0.4253(15) 0.068(5) Uani 1 1 d . . . . .
C11 C 0.9757(12) 0.3255(15) 0.5635(19) 0.079(6) Uani 1 1 d . . . . .
C12 C 0.9014(11) 0.2838(14) 0.399(2) 0.077(7) Uani 1 1 d . . . . .
C13 C 0.6876(8) 0.3047(11) 0.6756(12) 0.047(4) Uani 1 1 d . . . . .
C14 C 0.7373(10) 0.2948(13) 0.7500(14) 0.062(5) Uani 1 1 d . . . . .
H14A H 0.7635 0.2438 0.7518 0.074 Uiso 1 1 calc R U . . .
C15 C 0.7515(9) 0.3579(13) 0.8256(14) 0.059(5) Uani 1 1 d . . . . .
H15A H 0.7851 0.3501 0.8799 0.071 Uiso 1 1 calc R U . . .
C16 C 0.7130(10) 0.4317(13) 0.8143(14) 0.062(5) Uani 1 1 d . . . . .
H16A H 0.7225 0.4767 0.8621 0.075 Uiso 1 1 calc R U . . .
C17 C 0.6635(7) 0.4456(10) 0.7423(11) 0.039(3) Uani 1 1 d . . . . .
C18 C 0.6492(9) 0.3807(12) 0.6748(14) 0.054(4) Uani 1 1 d . . . . .
C19 C 0.6339(7) 0.6004(10) 0.6096(12) 0.041(3) Uani 1 1 d . . . . .
C20 C 0.6106(9) 0.5941(15) 0.5146(13) 0.063(5) Uani 1 1 d . . . . .
H20A H 0.5701 0.5664 0.4951 0.076 Uiso 1 1 calc R U . . .
C21 C 0.6425(10) 0.6261(14) 0.4434(14) 0.063(5) Uani 1 1 d . . . . .
H21A H 0.6240 0.6230 0.3762 0.076 Uiso 1 1 calc R U . . .
C22 C 0.7034(11) 0.6636(12) 0.4738(15) 0.065(5) Uani 1 1 d . . . . .
H22A H 0.7264 0.6868 0.4265 0.078 Uiso 1 1 calc R U . . .
C23 C 0.7305(8) 0.6673(10) 0.5725(11) 0.041(4) Uani 1 1 d . . . . .
C24 C 0.6932(11) 0.6403(12) 0.6376(15) 0.066(5) Uani 1 1 d . . . . .
C25 C 0.8564(8) 0.6024(10) 0.6800(11) 0.042(4) Uani 1 1 d . . . . .
C26 C 0.8674(9) 0.5708(15) 0.7720(15) 0.066(5) Uani 1 1 d . . . . .
H26A H 0.8600 0.6073 0.8246 0.080 Uiso 1 1 calc R U . . .
C27 C 0.8899(11) 0.4839(14) 0.7909(16) 0.068(5) Uani 1 1 d . . . . .
H27A H 0.9001 0.4617 0.8557 0.082 Uiso 1 1 calc R U . . .
C28 C 0.8965(9) 0.4315(15) 0.7093(14) 0.063(5) Uani 1 1 d . . . . .
H28A H 0.9099 0.3721 0.7195 0.076 Uiso 1 1 calc R U . . .
C29 C 0.8843(8) 0.4636(10) 0.6166(12) 0.044(4) Uani 1 1 d . . . . .
C30 C 0.8667(9) 0.5482(14) 0.6027(14) 0.061(5) Uani 1 1 d . . . . .
C31 C 0.7963(8) 0.3970(10) 0.4357(12) 0.042(4) Uani 1 1 d . . . . .
C32 C 0.7640(9) 0.4457(12) 0.3678(14) 0.057(5) Uani 1 1 d . . . . .
H32A H 0.7859 0.4882 0.3355 0.069 Uiso 1 1 calc R U . . .
C33 C 0.6968(10) 0.4361(13) 0.3413(15) 0.064(5) Uani 1 1 d . . . . .
H33A H 0.6733 0.4675 0.2876 0.077 Uiso 1 1 calc R U . . .
C34 C 0.6671(10) 0.3801(13) 0.3960(14) 0.060(5) Uani 1 1 d . . . . .
H34A H 0.6215 0.3772 0.3841 0.072 Uiso 1 1 calc R U . . .
C35 C 0.6998(7) 0.3291(10) 0.4659(12) 0.043(4) Uani 1 1 d . . . . .
C36 C 0.7664(10) 0.3359(14) 0.4849(14) 0.062(5) Uani 1 1 d . . . . .
C37 C 0.962(5) 0.148(5) 0.681(7) 0.082(7) Uani 0.243(18) 1 d D . P A 1
H29A H 0.9929 0.1571 0.7423 0.099 Uiso 0.243(18) 1 calc R U P A 1
H29B H 0.9269 0.1911 0.6700 0.099 Uiso 0.243(18) 1 calc R U P A 1
Cl5 Cl 1.004(3) 0.111(5) 0.552(6) 0.263(9) Uani 0.243(18) 1 d D . P A 1
Cl6 Cl 0.937(3) 0.011(4) 0.641(6) 0.263(9) Uani 0.243(18) 1 d D . P A 1
C37A C 0.959(3) 0.109(6) 0.709(5) 0.28(5) Uiso 0.757(18) 1 d D . P A 2
H29C H 0.9897 0.0745 0.7554 0.332 Uiso 0.757(18) 1 calc R U P A 2
H29D H 0.9521 0.1697 0.7319 0.332 Uiso 0.757(18) 1 calc R U P A 2
Cl5A Cl 0.9646(12) 0.0947(16) 0.554(2) 0.263(9) Uani 0.757(18) 1 d D . P A 2
Cl6A Cl 0.8731(10) 0.0397(14) 0.637(2) 0.263(9) Uani 0.757(18) 1 d D . P A 2
C38 C 0.5705(12) 0.6193(16) 1.1273(18) 0.082(7) Uani 1 1 d . . . . .
H30A H 0.5465 0.6314 1.1813 0.099 Uiso 1 1 calc R U . . .
H30B H 0.5575 0.5607 1.0998 0.099 Uiso 1 1 calc R U . . .
Cl7 Cl 0.6539(3) 0.6208(5) 1.1719(5) 0.0928(19) Uani 1 1 d . . . . .
Cl8 Cl 0.5523(3) 0.7030(4) 1.0334(4) 0.0831(16) Uani 1 1 d . . . . .

loop_
_atom_site_aniso_label
_atom_site_aniso_U_11
_atom_site_aniso_U_22
_atom_site_aniso_U_33
_atom_site_aniso_U_23
_atom_site_aniso_U_13
_atom_site_aniso_U_12
Cd1 0.0130(4) 0.0094(4) 0.0165(4) -0.0013(3) 0.0043(3) -0.0009(3)
Cd2 0.0149(4) 0.0118(4) 0.0106(4) -0.0009(3) 0.0039(3) 0.0006(3)
Cd3 0.0177(4) 0.0149(4) 0.0139(4) -0.0014(3) 0.0039(3) -0.0020(3)
Cd4 0.0138(4) 0.0131(4) 0.0288(5) -0.0036(3) 0.0063(3) -0.0039(3)
Cl1 0.066(3) 0.062(3) 0.063(3) -0.008(2) 0.009(2) 0.001(2)
Cl2 0.067(3) 0.067(3) 0.058(3) -0.003(2) 0.010(2) -0.007(2)
Cl3 0.077(3) 0.061(3) 0.064(3) 0.000(2) 0.021(3) 0.002(2)
Cl4 0.059(3) 0.059(3) 0.086(4) 0.010(2) 0.010(3) 0.000(2)
O1 0.085(11) 0.053(9) 0.133(15) 0.005(9) 0.025(10) 0.010(8)
O2 0.089(11) 0.095(12) 0.067(10) -0.033(9) 0.004(8) 0.004(9)
O3 0.127(15) 0.055(9) 0.105(13) 0.017(8) 0.056(11) 0.004(9)
O4 0.069(10) 0.080(10) 0.094(11) -0.018(9) 0.003(9) -0.011(8)
O5 0.140(15) 0.079(10) 0.051(8) 0.016(7) 0.043(9) -0.001(10)
O6 0.098(12) 0.053(8) 0.089(11) -0.001(7) 0.029(9) 0.026(8)
O7 0.103(13) 0.084(11) 0.089(11) -0.038(10) 0.022(10) -0.013(10)
O8 0.132(16) 0.067(10) 0.092(12) 0.012(9) -0.003(11) 0.003(10)
O9 0.076(12) 0.125(16) 0.138(17) -0.027(13) 0.032(11) -0.037(11)
O10 0.083(11) 0.083(11) 0.101(12) -0.014(9) 0.041(9) -0.026(9)
O11 0.066(11) 0.101(14) 0.17(2) 0.023(13) 0.016(12) 0.021(10)
O12 0.114(15) 0.107(14) 0.132(17) -0.072(13) 0.015(13) 0.013(12)
C1 0.062(12) 0.055(12) 0.078(14) -0.016(10) 0.010(10) -0.022(10)
C2 0.103(17) 0.052(11) 0.057(12) -0.010(9) 0.029(12) 0.012(11)
C3 0.075(14) 0.055(12) 0.070(13) 0.000(10) 0.010(11) 0.013(11)
C4 0.055(12) 0.062(12) 0.073(13) -0.023(10) 0.013(10) -0.005(10)
C5 0.073(14) 0.061(12) 0.067(13) -0.003(10) 0.006(11) 0.014(11)
C6 0.069(13) 0.069(14) 0.070(13) 0.003(11) 0.028(11) -0.015(11)
C7 0.053(12) 0.079(14) 0.069(13) -0.015(12) 0.000(10) -0.008(10)
C8 0.078(14) 0.065(13) 0.069(13) 0.013(11) 0.030(11) -0.001(11)
C9 0.043(12) 0.105(19) 0.104(19) -0.009(14) 0.016(12) -0.022(12)
C10 0.072(14) 0.073(14) 0.063(13) -0.005(10) 0.025(11) -0.005(11)
C11 0.077(16) 0.066(14) 0.095(17) 0.000(12) 0.022(13) 0.001(12)
C12 0.061(13) 0.060(13) 0.112(19) -0.018(13) 0.018(13) -0.015(10)
C13 0.048(10) 0.047(9) 0.046(9) 0.004(7) 0.003(8) -0.002(8)
C14 0.072(13) 0.051(11) 0.062(12) 0.019(9) 0.011(10) -0.002(10)
C15 0.054(11) 0.063(12) 0.061(12) -0.001(9) 0.010(9) 0.011(9)
C16 0.079(14) 0.069(13) 0.045(10) -0.009(9) 0.027(10) -0.012(11)
C17 0.038(8) 0.048(9) 0.030(8) -0.004(7) -0.001(6) 0.001(7)
C18 0.053(11) 0.055(11) 0.056(11) -0.003(9) 0.016(9) 0.002(9)
C19 0.036(8) 0.041(9) 0.045(9) -0.002(7) 0.009(7) -0.005(7)
C20 0.058(12) 0.093(15) 0.041(10) -0.006(10) 0.016(9) -0.022(11)
C21 0.067(13) 0.074(13) 0.047(10) 0.000(9) 0.007(9) -0.001(11)
C22 0.085(15) 0.048(11) 0.060(12) 0.004(9) 0.005(11) -0.006(10)
C23 0.051(9) 0.040(8) 0.035(8) -0.004(7) 0.012(7) 0.001(7)
C24 0.092(16) 0.047(11) 0.064(12) 0.002(9) 0.027(11) -0.002(10)
C25 0.053(10) 0.040(8) 0.032(8) 0.003(6) 0.005(7) -0.004(7)
C26 0.054(12) 0.091(16) 0.054(12) -0.007(10) 0.007(9) -0.009(11)
C27 0.080(15) 0.065(13) 0.059(12) 0.002(10) 0.013(10) -0.004(11)
C28 0.051(11) 0.084(15) 0.054(11) 0.004(10) 0.003(9) -0.001(10)
C29 0.042(9) 0.036(8) 0.054(10) 0.007(7) 0.009(7) 0.003(7)
C30 0.048(10) 0.073(13) 0.062(12) 0.000(10) 0.011(9) 0.009(9)
C31 0.045(9) 0.037(8) 0.049(9) -0.001(7) 0.017(7) -0.005(7)
C32 0.064(12) 0.051(11) 0.055(11) 0.003(9) 0.008(9) -0.009(9)
C33 0.067(13) 0.060(12) 0.065(12) 0.005(9) 0.008(10) -0.016(10)
C34 0.062(12) 0.058(11) 0.060(12) 0.008(9) 0.007(9) -0.003(9)
C35 0.036(8) 0.040(9) 0.051(9) -0.007(7) 0.005(7) -0.004(7)
C36 0.062(12) 0.065(12) 0.060(12) 0.001(10) 0.012(10) -0.006(10)
C37 0.088(17) 0.080(15) 0.082(15) -0.008(12) 0.024(13) 0.018(13)
Cl5 0.187(15) 0.183(12) 0.38(2) 0.055(12) -0.067(16) 0.022(12)
Cl6 0.187(15) 0.183(12) 0.38(2) 0.055(12) -0.067(16) 0.022(12)
Cl5A 0.187(15) 0.183(12) 0.38(2) 0.055(12) -0.067(16) 0.022(12)
Cl6A 0.187(15) 0.183(12) 0.38(2) 0.055(12) -0.067(16) 0.022(12)
C38 0.088(17) 0.080(15) 0.082(15) -0.008(12) 0.024(13) 0.018(13)
Cl7 0.074(4) 0.107(5) 0.093(4) 0.019(4) 0.002(3) 0.006(3)
Cl8 0.092(4) 0.077(4) 0.079(4) 0.008(3) 0.010(3) 0.001(3)

loop_
_atom_type_symbol
_atom_type_description
_atom_type_scat_dispersion_real
_atom_type_scat_dispersion_imag
_atom_type_scat_source
C C 0.0033 0.0016 'International Tables Vol C Tables 4.2.6.8 and 6.1.1.4'
H H 0.0000 0.0000 'International Tables Vol C Tables 4.2.6.8 and 6.1.1.4'
O O 0.0106 0.0060 'International Tables Vol C Tables 4.2.6.8 and 6.1.1.4'
Cl Cl 0.1484 0.1585 'International Tables Vol C Tables 4.2.6.8 and 6.1.1.4'
Cd Cd -0.8075 1.2024 'International Tables Vol C Tables 4.2.6.8 and 6.1.1.4'

loop_
_geom_angle_atom_site_label_1
_geom_angle_atom_site_label_2
_geom_angle_atom_site_label_3
_geom_angle
_geom_angle_site_symmetry_1
_geom_angle_site_symmetry_3
_geom_angle_publ_flag
C2 Cd1 C3 91.2(9) . . ?
C2 Cd1 C1 89.4(9) . . ?
C3 Cd1 C1 86.2(9) . . ?
C2 Cd1 C13 168.8(8) . . ?
C3 Cd1 C13 94.6(8) . . ?
C1 Cd1 C13 100.4(8) . . ?
C2 Cd1 C35 87.3(8) . . ?
C3 Cd1 C35 176.0(7) . . ?
C1 Cd1 C35 97.5(7) . . ?
C13 Cd1 C35 86.2(6) . . ?
C2 Cd1 Cl1 104.4(6) . . ?
C3 Cd1 Cl1 94.2(6) . . ?
C1 Cd1 Cl1 166.1(6) . . ?
C13 Cd1 Cl1 65.7(5) . . ?
C35 Cd1 Cl1 82.6(4) . . ?
C4 Cd2 C6 88.5(9) . . ?
C4 Cd2 C5 86.0(9) . . ?
C6 Cd2 C5 89.4(9) . . ?
C4 Cd2 C19 100.6(8) . . ?
C6 Cd2 C19 96.5(7) . . ?
C5 Cd2 C19 171.3(8) . . ?
C4 Cd2 C17 97.9(7) . . ?
C6 Cd2 C17 172.7(8) . . ?
C5 Cd2 C17 87.4(7) . . ?
C19 Cd2 C17 86.0(6) . . ?
C4 Cd2 Cl2 165.6(7) . . ?
C6 Cd2 Cl2 91.2(6) . . ?
C5 Cd2 Cl2 108.4(7) . . ?
C19 Cd2 Cl2 65.1(4) . . ?
C17 Cd2 Cl2 83.6(4) . . ?
C8 Cd3 C7 87.7(10) . . ?
C8 Cd3 C9 88.5(11) . . ?
C7 Cd3 C9 90.3(10) . . ?
C8 Cd3 C25 169.8(8) . . ?
C7 Cd3 C25 102.5(8) . . ?
C9 Cd3 C25 92.4(9) . . ?
C8 Cd3 C23 92.1(8) . . ?
C7 Cd3 C23 94.3(7) . . ?
C9 Cd3 C23 175.3(9) . . ?
C25 Cd3 C23 86.1(6) . . ?
C8 Cd3 Cl3 104.7(7) . . ?
C7 Cd3 Cl3 167.4(7) . . ?
C9 Cd3 Cl3 91.8(8) . . ?
C25 Cd3 Cl3 65.1(4) . . ?
C23 Cd3 Cl3 83.6(4) . . ?
C10 Cd4 C11 90.2(10) . . ?
C10 Cd4 C12 88.0(10) . . ?
C11 Cd4 C12 87.5(10) . . ?
C10 Cd4 C31 102.8(8) . . ?
C11 Cd4 C31 166.9(8) . . ?
C12 Cd4 C31 91.0(8) . . ?
C10 Cd4 C29 97.5(8) . . ?
C11 Cd4 C29 93.8(8) . . ?
C12 Cd4 C29 174.4(8) . . ?
C31 Cd4 C29 86.4(6) . . ?
C10 Cd4 Cl4 168.2(7) . . ?
C11 Cd4 Cl4 101.4(7) . . ?
C12 Cd4 Cl4 90.4(7) . . ?
C31 Cd4 Cl4 65.6(4) . . ?
C29 Cd4 Cl4 84.0(4) . . ?
C18 Cl1 Cd1 80.7(6) . . ?
C24 Cl2 Cd2 80.7(8) . . ?
C30 Cl3 Cd3 81.1(7) . . ?
C36 Cl4 Cd4 80.0(7) . . ?
O1 C1 Cd1 174.6(17) . . ?
O2 C2 Cd1 178.7(19) . . ?
O3 C3 Cd1 175.3(18) . . ?
O4 C4 Cd2 174.5(18) . . ?
O5 C5 Cd2 178(2) . . ?
O6 C6 Cd2 175.6(19) . . ?
O7 C7 Cd3 173.1(19) . . ?
O8 C8 Cd3 176(2) . . ?
O9 C9 Cd3 176(2) . . ?
O10 C10 Cd4 174.7(19) . . ?
O11 C11 Cd4 178(2) . . ?
O12 C12 Cd4 173(2) . . ?
C14 C13 C18 117.9(17) . . ?
C14 C13 Cd1 138.6(15) . . ?
C18 C13 Cd1 103.4(12) . . ?
C13 C14 C15 122.1(19) . . ?
C16 C15 C14 114.8(18) . . ?
C17 C16 C15 125.9(18) . . ?
C16 C17 C18 117.2(17) . . ?
C16 C17 Cd2 118.0(13) . . ?
C18 C17 Cd2 124.6(12) . . ?
C17 C18 C13 121.8(17) . . ?
C17 C18 Cl1 128.2(14) . . ?
C13 C18 Cl1 110.0(13) . . ?
C20 C19 C24 118.4(16) . . ?
C20 C19 Cd2 138.7(13) . . ?
C24 C19 Cd2 102.9(12) . . ?
C19 C20 C21 122.8(18) . . ?
C20 C21 C22 117.6(18) . . ?
C23 C22 C21 120.9(19) . . ?
C24 C23 C22 117.0(18) . . ?
C24 C23 Cd3 126.3(14) . . ?
C22 C23 Cd3 116.5(13) . . ?
C23 C24 C19 122.9(18) . . ?
C23 C24 Cl2 125.6(17) . . ?
C19 C24 Cl2 111.3(14) . . ?
C26 C25 C30 119.6(17) . . ?
C26 C25 Cd3 137.3(14) . . ?
C30 C25 Cd3 103.0(12) . . ?
C25 C26 C27 121(2) . . ?
C28 C27 C26 117(2) . . ?
C29 C28 C27 122(2) . . ?
C30 C29 C28 118.8(18) . . ?
C30 C29 Cd4 124.4(13) . . ?
C28 C29 Cd4 116.8(13) . . ?
C29 C30 C25 121.9(18) . . ?
C29 C30 Cl3 127.4(16) . . ?
C25 C30 Cl3 110.6(14) . . ?
C32 C31 C36 121.4(17) . . ?
C32 C31 Cd4 138.0(13) . . ?
C36 C31 Cd4 100.4(13) . . ?
C31 C32 C33 120.7(18) . . ?
C34 C33 C32 117.2(19) . . ?
C35 C34 C33 122(2) . . ?
C34 C35 C36 118.4(17) . . ?
C34 C35 Cd1 118.7(13) . . ?
C36 C35 Cd1 122.9(13) . . ?
C31 C36 C35 119.5(18) . . ?
C31 C36 Cl4 114.0(15) . . ?
C35 C36 Cl4 126.5(15) . . ?
Cl6 C37 Cl5 71(2) . . ?
Cl6A C37A Cl5A 71(2) . . ?
Cl7 C38 Cl8 108.6(14) . . ?

loop_
_geom_bond_atom_site_label_1
_geom_bond_atom_site_label_2
_geom_bond_distance
_geom_bond_site_symmetry_2
_geom_bond_publ_flag
Cd1 C2 1.85(2) . ?
Cd1 C3 1.88(2) . ?
Cd1 C1 1.89(2) . ?
Cd1 C13 2.137(17) . ?
Cd1 C35 2.235(16) . ?
Cd1 Cl1 2.539(5) . ?
Cd2 C4 1.90(2) . ?
Cd2 C6 1.92(2) . ?
Cd2 C5 1.92(2) . ?
Cd2 C19 2.162(16) . ?
Cd2 C17 2.218(16) . ?
Cd2 Cl2 2.539(5) . ?
Cd3 C8 1.89(2) . ?
Cd3 C7 1.90(2) . ?
Cd3 C9 1.92(2) . ?
Cd3 C25 2.166(16) . ?
Cd3 C23 2.209(16) . ?
Cd3 Cl3 2.542(5) . ?
Cd4 C10 1.88(2) . ?
Cd4 C11 1.89(3) . ?
Cd4 C12 1.89(2) . ?
Cd4 C31 2.189(17) . ?
Cd4 C29 2.241(17) . ?
Cd4 Cl4 2.526(5) . ?
Cl1 C18 1.71(2) . ?
Cl2 C24 1.70(2) . ?
Cl3 C30 1.70(2) . ?
Cl4 C36 1.69(2) . ?
O1 C1 1.23(2) . ?
O2 C2 1.20(2) . ?
O3 C3 1.19(3) . ?
O4 C4 1.14(2) . ?
O5 C5 1.17(2) . ?
O6 C6 1.18(2) . ?
O7 C7 1.19(2) . ?
O8 C8 1.18(2) . ?
O9 C9 1.14(2) . ?
O10 C10 1.18(2) . ?
O11 C11 1.19(3) . ?
O12 C12 1.19(3) . ?
C13 C14 1.35(3) . ?
C13 C18 1.41(2) . ?
C14 C15 1.42(3) . ?
C15 C16 1.38(3) . ?
C16 C17 1.33(3) . ?
C17 C18 1.36(2) . ?
C19 C20 1.33(2) . ?
C19 C24 1.39(3) . ?
C20 C21 1.38(3) . ?
C21 C22 1.40(3) . ?
C22 C23 1.39(2) . ?
C23 C24 1.36(2) . ?
C25 C26 1.35(2) . ?
C25 C30 1.40(2) . ?
C26 C27 1.41(3) . ?
C27 C28 1.41(3) . ?
C28 C29 1.36(2) . ?
C29 C30 1.34(3) . ?
C31 C32 1.30(2) . ?
C31 C36 1.37(2) . ?
C32 C33 1.41(3) . ?
C33 C34 1.36(3) . ?
C34 C35 1.34(2) . ?
C35 C36 1.39(2) . ?
C37 Cl6 2.19(5) . ?
C37 Cl5 2.19(5) . ?
C37A Cl6A 2.19(5) . ?
C37A Cl5A 2.19(5) . ?
C38 Cl7 1.76(3) . ?
C38 Cl8 1.81(2) . ?

loop_
_geom_torsion_atom_site_label_1
_geom_torsion_atom_site_label_2
_geom_torsion_atom_site_label_3
_geom_torsion_atom_site_label_4
_geom_torsion
_geom_torsion_site_symmetry_1
_geom_torsion_site_symmetry_2
_geom_torsion_site_symmetry_3
_geom_torsion_site_symmetry_4
_geom_torsion_publ_flag
C18 C13 C14 C15 0(3) . . . . ?
Cd1 C13 C14 C15 179.0(15) . . . . ?
C13 C14 C15 C16 -3(3) . . . . ?
C14 C15 C16 C17 3(3) . . . . ?
C15 C16 C17 C18 1(3) . . . . ?
C15 C16 C17 Cd2 176.1(15) . . . . ?
C16 C17 C18 C13 -5(3) . . . . ?
Cd2 C17 C18 C13 -179.6(13) . . . . ?
C16 C17 C18 Cl1 175.8(15) . . . . ?
Cd2 C17 C18 Cl1 1(2) . . . . ?
C14 C13 C18 C17 5(3) . . . . ?
Cd1 C13 C18 C17 -175.0(15) . . . . ?
C14 C13 C18 Cl1 -176.0(14) . . . . ?
Cd1 C13 C18 Cl1 4.4(14) . . . . ?
Cd1 Cl1 C18 C17 175.7(18) . . . . ?
Cd1 Cl1 C18 C13 -3.7(12) . . . . ?
C24 C19 C20 C21 -1(3) . . . . ?
Cd2 C19 C20 C21 178.1(16) . . . . ?
C19 C20 C21 C22 3(3) . . . . ?
C20 C21 C22 C23 1(3) . . . . ?
C21 C22 C23 C24 -6(3) . . . . ?
C21 C22 C23 Cd3 178.9(15) . . . . ?
C22 C23 C24 C19 8(3) . . . . ?
Cd3 C23 C24 C19 -177.1(13) . . . . ?
C22 C23 C24 Cl2 -177.1(15) . . . . ?
Cd3 C23 C24 Cl2 -2(3) . . . . ?
C20 C19 C24 C23 -5(3) . . . . ?
Cd2 C19 C24 C23 175.9(16) . . . . ?
C20 C19 C24 Cl2 179.3(16) . . . . ?
Cd2 C19 C24 Cl2 0.3(15) . . . . ?
Cd2 Cl2 C24 C23 -175.7(18) . . . . ?
Cd2 Cl2 C24 C19 -0.2(13) . . . . ?
C30 C25 C26 C27 1(3) . . . . ?
Cd3 C25 C26 C27 -176.6(15) . . . . ?
C25 C26 C27 C28 -3(3) . . . . ?
C26 C27 C28 C29 2(3) . . . . ?
C27 C28 C29 C30 1(3) . . . . ?
C27 C28 C29 Cd4 -179.6(15) . . . . ?
C28 C29 C30 C25 -4(3) . . . . ?
Cd4 C29 C30 C25 176.7(13) . . . . ?
C28 C29 C30 Cl3 172.7(15) . . . . ?
Cd4 C29 C30 Cl3 -6(3) . . . . ?
C26 C25 C30 C29 3(3) . . . . ?
Cd3 C25 C30 C29 -178.6(16) . . . . ?
C26 C25 C30 Cl3 -174.1(15) . . . . ?
Cd3 C25 C30 Cl3 4.0(15) . . . . ?
Cd3 Cl3 C30 C29 179.4(19) . . . . ?
Cd3 Cl3 C30 C25 -3.4(13) . . . . ?
C36 C31 C32 C33 -1(3) . . . . ?
Cd4 C31 C32 C33 171.5(15) . . . . ?
C31 C32 C33 C34 6(3) . . . . ?
C32 C33 C34 C35 -7(3) . . . . ?
C33 C34 C35 C36 2(3) . . . . ?
C33 C34 C35 Cd1 -177.6(15) . . . . ?
C32 C31 C36 C35 -4(3) . . . . ?
Cd4 C31 C36 C35 -178.7(15) . . . . ?
C32 C31 C36 Cl4 177.7(15) . . . . ?
Cd4 C31 C36 Cl4 2.9(16) . . . . ?
C34 C35 C36 C31 3(3) . . . . ?
Cd1 C35 C36 C31 -177.1(13) . . . . ?
C34 C35 C36 Cl4 -178.4(16) . . . . ?
Cd1 C35 C36 Cl4 1(2) . . . . ?
Cd4 Cl4 C36 C31 -2.5(14) . . . . ?
Cd4 Cl4 C36 C35 179.2(19) . . . . ?
